data_7106751
loop_
_publ_author_name
'Ye Ding'
'Zhangjian Huang'
'Jian Yin'
'Yisheng Lai'
'Shibo Zhang'
'Zhiguo Zhang'
'Lei Fang'
'Sixun Peng'
'Yihua Zhang'

_publ_section_title
;
 DDQ-promoted dehydrogenation from natural rigid polycyclic acids or
 flexible alkyl acids to generate lactones by a radical ion mechanism
;
_journal_name_full Chem.Commun.
_journal_page_first 9495
_journal_paper_doi 10.1039/c1cc11633a
_journal_volume 47
_journal_year 2011
_chemical_formula_sum 'C31 H39 N O4'
_chemical_formula_weight 489.63
_chemical_name_systematic
;
?
;
_space_group_IT_number 19
_symmetry_cell_setting orthorhombic
_symmetry_space_group_name_Hall 'P 2ac 2ab'
_symmetry_space_group_name_H-M 'P 21 21 21'
_atom_sites_solution_hydrogens geom
_atom_sites_solution_primary direct
_atom_sites_solution_secondary difmap
_audit_creation_method SHELXL-97
_cell_angle_alpha 90.00
_cell_angle_beta 90.00
_cell_angle_gamma 90.00
_cell_formula_units_Z 4
_cell_length_a 8.9020(18)
_cell_length_b 12.345(3)
_cell_length_c 24.222(5)
_cell_measurement_reflns_used 25
_cell_measurement_temperature 293(2)
_cell_measurement_theta_max 12
_cell_measurement_theta_min 9
_cell_volume 2661.9(10)
_computing_cell_refinement 'CAD4 EXPRESS'
_computing_data_collection 'CAD4 EXPRESS(Enraf-Nonius,1994)'
_computing_data_reduction 'XCAD4(Harms & Wocadlo,1995)'
_computing_structure_refinement 'SHELXL-97 (Sheldrick, 1997)'
_computing_structure_solution 'SHELXS-97 (Sheldrick, 1990)'
_diffrn_ambient_temperature 293(2)
_diffrn_measured_fraction_theta_full 0.999
_diffrn_measured_fraction_theta_max 0.999
_diffrn_measurement_device_type 'Nonius cad4'
_diffrn_measurement_method \w/2\q
_diffrn_radiation_monochromator graphite
_diffrn_radiation_source 'fine-focus sealed tube'
_diffrn_radiation_type MoK\a
_diffrn_radiation_wavelength 0.71073
_diffrn_reflns_av_R_equivalents 0.0745
_diffrn_reflns_av_sigmaI/netI 0.0747
_diffrn_reflns_limit_h_max 0
_diffrn_reflns_limit_h_min -10
_diffrn_reflns_limit_k_max 14
_diffrn_reflns_limit_k_min -14
_diffrn_reflns_limit_l_max 0
_diffrn_reflns_limit_l_min -29
_diffrn_reflns_number 5257
_diffrn_reflns_theta_full 25.29
_diffrn_reflns_theta_max 25.29
_diffrn_reflns_theta_min 1.68
_diffrn_standards_decay_% 1
_diffrn_standards_interval_count 200
_diffrn_standards_interval_time 2h
_diffrn_standards_number 3
_exptl_absorpt_coefficient_mu 0.080
_exptl_absorpt_correction_T_max 0.9921
_exptl_absorpt_correction_T_min 0.9765
_exptl_absorpt_correction_type psi-scan
_exptl_crystal_density_diffrn 1.222
_exptl_crystal_density_method 'not measured'
_exptl_crystal_F_000 1056
_exptl_crystal_size_max 0.30
_exptl_crystal_size_mid 0.20
_exptl_crystal_size_min 0.10
_refine_diff_density_max 0.424
_refine_diff_density_min -0.239
_refine_diff_density_rms 0.053
_refine_ls_extinction_method none
_refine_ls_goodness_of_fit_ref 1.007
_refine_ls_hydrogen_treatment constr
_refine_ls_matrix_type full
_refine_ls_number_parameters 326
_refine_ls_number_reflns 4821
_refine_ls_number_restraints 0
_refine_ls_restrained_S_all 1.007
_refine_ls_R_factor_all 0.1212
_refine_ls_R_factor_gt 0.0702
_refine_ls_shift/su_max 0.000
_refine_ls_shift/su_mean 0.000
_refine_ls_structure_factor_coef Fsqd
_refine_ls_weighting_details 'calc w=1/[\s^2^(Fo^2^)+(0.0800P)^2^+1.9000P] where P=(Fo^2^+2Fc^2^)/3'
_refine_ls_weighting_scheme calc
_refine_ls_wR_factor_gt 0.1562
_refine_ls_wR_factor_ref 0.1942
_reflns_number_gt 3079
_reflns_number_total 4821
_reflns_threshold_expression >2sigma(I)
_cod_data_source_file c1cc11633a.txt
_cod_data_source_block x
_cod_original_cell_volume 2661.9(9)
_cod_original_sg_symbol_H-M P212121
_cod_database_code 7106751

loop_
_symmetry_equiv_pos_as_xyz
'x, y, z'
'-x+1/2, -y, z+1/2'
'-x, y+1/2, -z+1/2'
'x+1/2, -y+1/2, -z'

loop_
_atom_site_label
_atom_site_type_symbol
_atom_site_fract_x
_atom_site_fract_y
_atom_site_fract_z
_atom_site_U_iso_or_equiv
_atom_site_adp_type
_atom_site_occupancy
_atom_site_symmetry_multiplicity
_atom_site_calc_flag
_atom_site_refinement_flags
_atom_site_disorder_assembly
_atom_site_disorder_group
C1 C 1.0088(6) -0.0786(4) -0.05234(18) 0.0529(13) Uani 1 1 d . . .
H1A H 0.9053 -0.0794 -0.0472 0.063 Uiso 1 1 calc R . .
O1 O 1.2810(7) -0.2114(5) -0.1352(3) 0.147(3) Uani 1 1 d . . .
O2 O 0.6598(4) 0.1210(3) 0.07556(15) 0.0650(10) Uani 1 1 d . . .
O3 O 0.8857(4) 0.2317(2) 0.14122(12) 0.0483(8) Uani 1 1 d . . .
O4 O 0.8964(6) 0.3456(3) 0.21336(15) 0.0805(13) Uani 1 1 d . . .
N N 0.9100(7) -0.3082(4) -0.1257(2) 0.0941(18) Uani 1 1 d . . .
C2 C 1.0726(6) -0.1571(4) -0.0823(2) 0.0539(13) Uani 1 1 d . . .
C3 C 1.2348(8) -0.1580(4) -0.0947(3) 0.0763(18) Uani 1 1 d . . .
C4 C 1.3412(6) -0.0903(4) -0.0610(2) 0.0539(13) Uani 1 1 d . . .
C5 C 1.2581(5) -0.0344(4) -0.01288(18) 0.0473(12) Uani 1 1 d . . .
H5A H 1.2394 -0.0923 0.0139 0.057 Uiso 1 1 calc R . .
C6 C 1.3496(6) 0.0485(4) 0.0181(2) 0.0571(13) Uani 1 1 d . . .
H6A H 1.3514 0.1160 -0.0023 0.068 Uiso 1 1 calc R . .
H6B H 1.4522 0.0231 0.0220 0.068 Uiso 1 1 calc R . .
C7 C 1.2819(5) 0.0675(4) 0.0749(2) 0.0509(12) Uani 1 1 d . . .
H7A H 1.3395 0.1233 0.0935 0.061 Uiso 1 1 calc R . .
H7B H 1.2913 0.0015 0.0963 0.061 Uiso 1 1 calc R . .
C8 C 1.1171(5) 0.1013(3) 0.07410(17) 0.0398(10) Uani 1 1 d . . .
C9 C 1.0248(5) 0.0518(3) 0.02695(18) 0.0400(10) Uani 1 1 d . . .
C10 C 1.1008(6) 0.0117(3) -0.02643(18) 0.0464(11) Uani 1 1 d . . .
C11 C 0.8741(6) 0.0559(4) 0.03123(18) 0.0503(12) Uani 1 1 d . . .
H11A H 0.8181 0.0294 0.0017 0.060 Uiso 1 1 calc R . .
C12 C 0.7909(6) 0.0992(4) 0.0791(2) 0.0457(11) Uani 1 1 d . . .
C13 C 0.8775(5) 0.1126(3) 0.13337(17) 0.0367(9) Uani 1 1 d . . .
C14 C 1.0373(5) 0.0677(3) 0.13003(17) 0.0356(9) Uani 1 1 d . . .
C15 C 1.1240(5) 0.1086(4) 0.18094(18) 0.0492(12) Uani 1 1 d . . .
H15A H 1.1552 0.1828 0.1746 0.059 Uiso 1 1 calc R . .
H15B H 1.2137 0.0650 0.1857 0.059 Uiso 1 1 calc R . .
C16 C 1.0296(5) 0.1035(4) 0.23416(18) 0.0485(12) Uani 1 1 d . . .
H16A H 1.0235 0.0287 0.2462 0.058 Uiso 1 1 calc R . .
H16B H 1.0810 0.1440 0.2628 0.058 Uiso 1 1 calc R . .
C17 C 0.8712(5) 0.1479(3) 0.22810(18) 0.0437(11) Uani 1 1 d . . .
C18 C 0.7853(5) 0.0832(3) 0.18420(17) 0.0370(10) Uani 1 1 d . . .
H18A H 0.6896 0.1215 0.1796 0.044 Uiso 1 1 calc R . .
C19 C 0.7423(5) -0.0315(3) 0.20339(19) 0.0453(11) Uani 1 1 d . . .
H19A H 0.8327 -0.0733 0.2101 0.054 Uiso 1 1 calc R . .
H19B H 0.6852 -0.0674 0.1746 0.054 Uiso 1 1 calc R . .
C20 C 0.6481(5) -0.0261(4) 0.2566(2) 0.0497(12) Uani 1 1 d . . .
C21 C 0.7375(6) 0.0401(4) 0.3005(2) 0.0595(13) Uani 1 1 d . . .
H21A H 0.6765 0.0466 0.3335 0.071 Uiso 1 1 calc R . .
H21B H 0.8275 0.0002 0.3103 0.071 Uiso 1 1 calc R . .
C22 C 0.7832(6) 0.1548(4) 0.2811(2) 0.0572(14) Uani 1 1 d . . .
H22A H 0.6939 0.1984 0.2753 0.069 Uiso 1 1 calc R . .
H22B H 0.8437 0.1895 0.3093 0.069 Uiso 1 1 calc R . .
C23 C 1.4574(7) -0.1688(6) -0.0380(3) 0.094(2) Uani 1 1 d . . .
H23A H 1.4091 -0.2192 -0.0136 0.141 Uiso 1 1 calc R . .
H23B H 1.5325 -0.1291 -0.0180 0.141 Uiso 1 1 calc R . .
H23C H 1.5039 -0.2074 -0.0678 0.141 Uiso 1 1 calc R . .
C24 C 1.4213(9) -0.0144(5) -0.1003(3) 0.104(3) Uani 1 1 d . . .
H24A H 1.3514 0.0379 -0.1143 0.156 Uiso 1 1 calc R . .
H24B H 1.4628 -0.0553 -0.1304 0.156 Uiso 1 1 calc R . .
H24C H 1.5008 0.0222 -0.0810 0.156 Uiso 1 1 calc R . .
C25 C 1.0974(7) 0.1068(4) -0.0689(2) 0.0685(16) Uani 1 1 d . . .
H25A H 1.1437 0.0840 -0.1028 0.103 Uiso 1 1 calc R . .
H25B H 1.1513 0.1677 -0.0542 0.103 Uiso 1 1 calc R . .
H25C H 0.9952 0.1274 -0.0759 0.103 Uiso 1 1 calc R . .
C26 C 1.1192(6) 0.2265(3) 0.06348(19) 0.0583(13) Uani 1 1 d . . .
H26A H 1.1681 0.2411 0.0289 0.087 Uiso 1 1 calc R . .
H26B H 1.1728 0.2619 0.0928 0.087 Uiso 1 1 calc R . .
H26C H 1.0180 0.2533 0.0622 0.087 Uiso 1 1 calc R . .
C27 C 1.0303(5) -0.0587(3) 0.13191(19) 0.0419(10) Uani 1 1 d . . .
H27A H 1.0363 -0.0827 0.1696 0.063 Uiso 1 1 calc R . .
H27B H 1.1129 -0.0882 0.1114 0.063 Uiso 1 1 calc R . .
H27C H 0.9374 -0.0829 0.1160 0.063 Uiso 1 1 calc R . .
C28 C 0.8834(6) 0.2541(4) 0.19692(19) 0.0557(12) Uani 1 1 d . . .
C30 C 0.6275(7) -0.1408(4) 0.2781(2) 0.0705(16) Uani 1 1 d . . .
H30A H 0.5733 -0.1829 0.2514 0.106 Uiso 1 1 calc R . .
H30B H 0.5721 -0.1389 0.3121 0.106 Uiso 1 1 calc R . .
H30C H 0.7241 -0.1731 0.2844 0.106 Uiso 1 1 calc R . .
C29 C 0.4914(6) 0.0221(5) 0.2462(3) 0.0688(15) Uani 1 1 d . . .
H29A H 0.4409 -0.0196 0.2183 0.103 Uiso 1 1 calc R . .
H29B H 0.5014 0.0957 0.2339 0.103 Uiso 1 1 calc R . .
H29C H 0.4342 0.0202 0.2798 0.103 Uiso 1 1 calc R . .
C31 C 0.9836(7) -0.2403(4) -0.1068(2) 0.0662(15) Uani 1 1 d . . .

loop_
_atom_site_aniso_label
_atom_site_aniso_U_11
_atom_site_aniso_U_22
_atom_site_aniso_U_33
_atom_site_aniso_U_23
_atom_site_aniso_U_13
_atom_site_aniso_U_12
C1 0.066(3) 0.053(3) 0.039(3) -0.001(2) -0.004(2) 0.002(2)
O1 0.131(4) 0.149(5) 0.160(5) -0.096(5) 0.014(4) -0.002(4)
O2 0.051(2) 0.089(3) 0.055(2) -0.0049(19) -0.0116(18) 0.0141(18)
O3 0.071(2) 0.0238(14) 0.0498(19) -0.0001(13) -0.0044(17) 0.0084(14)
O4 0.142(4) 0.0321(18) 0.067(2) -0.0180(17) 0.003(2) -0.004(2)
N 0.140(5) 0.064(3) 0.078(4) -0.012(3) -0.020(4) -0.019(3)
C2 0.079(4) 0.039(2) 0.044(3) -0.004(2) -0.007(3) -0.002(2)
C3 0.097(5) 0.049(3) 0.083(4) -0.031(3) 0.002(4) 0.007(3)
C4 0.069(3) 0.042(3) 0.051(3) 0.001(2) 0.014(3) -0.003(2)
C5 0.054(3) 0.042(3) 0.046(3) 0.005(2) 0.008(2) -0.013(2)
C6 0.054(3) 0.058(3) 0.059(3) -0.008(2) 0.014(2) -0.015(3)
C7 0.049(3) 0.051(3) 0.053(3) -0.008(2) -0.003(2) -0.014(2)
C8 0.044(3) 0.033(2) 0.042(2) -0.0033(19) -0.005(2) -0.006(2)
C9 0.052(3) 0.025(2) 0.043(2) 0.0030(18) -0.009(2) 0.0008(19)
C10 0.065(3) 0.034(2) 0.040(3) 0.0027(19) -0.004(2) -0.005(2)
C11 0.063(3) 0.050(3) 0.037(3) -0.005(2) -0.014(2) -0.004(3)
C12 0.049(3) 0.043(3) 0.045(3) 0.002(2) -0.011(2) 0.001(2)
C13 0.049(3) 0.0211(18) 0.040(2) -0.0021(17) -0.010(2) -0.0008(19)
C14 0.042(2) 0.0251(19) 0.040(2) -0.0043(17) -0.010(2) -0.0037(18)
C15 0.053(3) 0.046(3) 0.048(3) -0.002(2) -0.011(2) 0.001(2)
C16 0.059(3) 0.044(3) 0.042(3) -0.006(2) -0.014(2) -0.005(2)
C17 0.056(3) 0.034(2) 0.041(3) -0.0047(19) -0.001(2) 0.006(2)
C18 0.043(2) 0.029(2) 0.038(2) -0.0052(18) -0.006(2) 0.0056(19)
C19 0.048(3) 0.037(2) 0.051(3) 0.002(2) -0.003(2) 0.005(2)
C20 0.049(3) 0.044(3) 0.056(3) 0.008(2) 0.002(2) 0.003(2)
C21 0.068(3) 0.060(3) 0.050(3) 0.005(3) 0.001(3) 0.006(3)
C22 0.073(4) 0.055(3) 0.043(3) -0.013(2) -0.006(2) 0.002(3)
C23 0.085(4) 0.115(6) 0.082(4) -0.002(4) 0.013(4) 0.028(4)
C24 0.144(7) 0.079(4) 0.090(5) -0.002(4) 0.067(5) -0.009(4)
C25 0.103(4) 0.049(3) 0.053(3) 0.011(3) 0.004(3) -0.005(3)
C26 0.085(4) 0.039(2) 0.052(3) 0.003(2) 0.005(3) -0.018(3)
C27 0.047(2) 0.031(2) 0.048(3) 0.001(2) -0.005(2) 0.006(2)
C28 0.076(3) 0.043(3) 0.048(3) -0.009(2) -0.003(3) 0.002(3)
C30 0.079(4) 0.061(3) 0.072(4) 0.015(3) 0.013(3) 0.000(3)
C29 0.059(3) 0.077(4) 0.071(4) 0.002(3) 0.010(3) 0.002(3)
C31 0.097(4) 0.054(3) 0.048(3) -0.008(3) -0.005(3) -0.006(3)

loop_
_atom_type_symbol
_atom_type_description
_atom_type_scat_dispersion_real
_atom_type_scat_dispersion_imag
_atom_type_scat_source
C C 0.0033 0.0016 'International Tables Vol C Tables 4.2.6.8 and 6.1.1.4'
H H 0.0000 0.0000 'International Tables Vol C Tables 4.2.6.8 and 6.1.1.4'
N N 0.0061 0.0033 'International Tables Vol C Tables 4.2.6.8 and 6.1.1.4'
O O 0.0106 0.0060 'International Tables Vol C Tables 4.2.6.8 and 6.1.1.4'

loop_
_geom_angle_atom_site_label_1
_geom_angle_atom_site_label_2
_geom_angle_atom_site_label_3
_geom_angle
_geom_angle_site_symmetry_1
_geom_angle_site_symmetry_3
_geom_angle_publ_flag
C2 C1 C10 121.8(5) . . ?
C2 C1 H1A 119.1 . . ?
C10 C1 H1A 119.1 . . ?
C28 O3 C13 108.9(3) . . ?
C1 C2 C31 120.8(5) . . ?
C1 C2 C3 122.1(5) . . ?
C31 C2 C3 117.0(5) . . ?
O1 C3 C2 119.0(6) . . ?
O1 C3 C4 120.8(6) . . ?
C2 C3 C4 120.1(5) . . ?
C3 C4 C24 107.4(5) . . ?
C3 C4 C23 105.9(5) . . ?
C24 C4 C23 107.6(5) . . ?
C3 C4 C5 110.9(4) . . ?
C24 C4 C5 115.1(4) . . ?
C23 C4 C5 109.5(4) . . ?
C6 C5 C4 114.9(4) . . ?
C6 C5 C10 110.2(4) . . ?
C4 C5 C10 116.0(4) . . ?
C6 C5 H5A 104.8 . . ?
C4 C5 H5A 104.8 . . ?
C10 C5 H5A 104.8 . . ?
C5 C6 C7 109.9(4) . . ?
C5 C6 H6A 109.7 . . ?
C7 C6 H6A 109.7 . . ?
C5 C6 H6B 109.7 . . ?
C7 C6 H6B 109.7 . . ?
H6A C6 H6B 108.2 . . ?
C6 C7 C8 114.4(4) . . ?
C6 C7 H7A 108.7 . . ?
C8 C7 H7A 108.7 . . ?
C6 C7 H7B 108.7 . . ?
C8 C7 H7B 108.7 . . ?
H7A C7 H7B 107.6 . . ?
C7 C8 C9 114.6(4) . . ?
C7 C8 C26 105.1(4) . . ?
C9 C8 C26 106.1(4) . . ?
C7 C8 C14 110.4(4) . . ?
C9 C8 C14 107.0(3) . . ?
C26 C8 C14 113.8(3) . . ?
C11 C9 C8 117.5(4) . . ?
C11 C9 C10 121.0(4) . . ?
C8 C9 C10 121.1(4) . . ?
C1 C10 C9 110.2(4) . . ?
C1 C10 C5 107.8(4) . . ?
C9 C10 C5 109.7(4) . . ?
C1 C10 C25 105.6(4) . . ?
C9 C10 C25 107.7(4) . . ?
C5 C10 C25 115.7(4) . . ?
C9 C11 C12 125.0(4) . . ?
C9 C11 H11A 117.5 . . ?
C12 C11 H11A 117.5 . . ?
O2 C12 C11 120.9(4) . . ?
O2 C12 C13 121.7(5) . . ?
C11 C12 C13 117.4(4) . . ?
O3 C13 C18 99.1(3) . . ?
O3 C13 C14 108.7(3) . . ?
C18 C13 C14 117.3(3) . . ?
O3 C13 C12 104.0(3) . . ?
C18 C13 C12 113.4(4) . . ?
C14 C13 C12 112.5(4) . . ?
C13 C14 C15 107.8(3) . . ?
C13 C14 C27 108.9(3) . . ?
C15 C14 C27 108.9(3) . . ?
C13 C14 C8 111.5(3) . . ?
C15 C14 C8 112.0(3) . . ?
C27 C14 C8 107.7(3) . . ?
C14 C15 C16 112.6(4) . . ?
C14 C15 H15A 109.1 . . ?
C16 C15 H15A 109.1 . . ?
C14 C15 H15B 109.1 . . ?
C16 C15 H15B 109.1 . . ?
H15A C15 H15B 107.8 . . ?
C17 C16 C15 114.2(4) . . ?
C17 C16 H16A 108.7 . . ?
C15 C16 H16A 108.7 . . ?
C17 C16 H16B 108.7 . . ?
C15 C16 H16B 108.7 . . ?
H16A C16 H16B 107.6 . . ?
C22 C17 C28 114.4(4) . . ?
C22 C17 C16 114.9(4) . . ?
C28 C17 C16 107.1(4) . . ?
C22 C17 C18 111.1(4) . . ?
C28 C17 C18 98.1(3) . . ?
C16 C17 C18 110.0(3) . . ?
C13 C18 C17 99.7(3) . . ?
C13 C18 C19 126.6(3) . . ?
C17 C18 C19 113.2(4) . . ?
C13 C18 H18A 105.2 . . ?
C17 C18 H18A 105.2 . . ?
C19 C18 H18A 105.2 . . ?
C18 C19 C20 110.4(3) . . ?
C18 C19 H19A 109.6 . . ?
C20 C19 H19A 109.6 . . ?
C18 C19 H19B 109.6 . . ?
C20 C19 H19B 109.6 . . ?
H19A C19 H19B 108.1 . . ?
C30 C20 C29 107.9(4) . . ?
C30 C20 C19 108.2(4) . . ?
C29 C20 C19 111.9(4) . . ?
C30 C20 C21 108.4(4) . . ?
C29 C20 C21 111.8(4) . . ?
C19 C20 C21 108.4(4) . . ?
C22 C21 C20 114.0(4) . . ?
C22 C21 H21A 108.8 . . ?
C20 C21 H21A 108.8 . . ?
C22 C21 H21B 108.8 . . ?
C20 C21 H21B 108.8 . . ?
H21A C21 H21B 107.7 . . ?
C17 C22 C21 110.2(4) . . ?
C17 C22 H22A 109.6 . . ?
C21 C22 H22A 109.6 . . ?
C17 C22 H22B 109.6 . . ?
C21 C22 H22B 109.6 . . ?
H22A C22 H22B 108.1 . . ?
C4 C23 H23A 109.5 . . ?
C4 C23 H23B 109.5 . . ?
H23A C23 H23B 109.5 . . ?
C4 C23 H23C 109.5 . . ?
H23A C23 H23C 109.5 . . ?
H23B C23 H23C 109.5 . . ?
C4 C24 H24A 109.5 . . ?
C4 C24 H24B 109.5 . . ?
H24A C24 H24B 109.5 . . ?
C4 C24 H24C 109.5 . . ?
H24A C24 H24C 109.5 . . ?
H24B C24 H24C 109.5 . . ?
C10 C25 H25A 109.5 . . ?
C10 C25 H25B 109.5 . . ?
H25A C25 H25B 109.5 . . ?
C10 C25 H25C 109.5 . . ?
H25A C25 H25C 109.5 . . ?
H25B C25 H25C 109.5 . . ?
C8 C26 H26A 109.5 . . ?
C8 C26 H26B 109.5 . . ?
H26A C26 H26B 109.5 . . ?
C8 C26 H26C 109.5 . . ?
H26A C26 H26C 109.5 . . ?
H26B C26 H26C 109.5 . . ?
C14 C27 H27A 109.5 . . ?
C14 C27 H27B 109.5 . . ?
H27A C27 H27B 109.5 . . ?
C14 C27 H27C 109.5 . . ?
H27A C27 H27C 109.5 . . ?
H27B C27 H27C 109.5 . . ?
O4 C28 O3 120.8(4) . . ?
O4 C28 C17 130.8(4) . . ?
O3 C28 C17 108.3(3) . . ?
C20 C30 H30A 109.5 . . ?
C20 C30 H30B 109.5 . . ?
H30A C30 H30B 109.5 . . ?
C20 C30 H30C 109.5 . . ?
H30A C30 H30C 109.5 . . ?
H30B C30 H30C 109.5 . . ?
C20 C29 H29A 109.5 . . ?
C20 C29 H29B 109.5 . . ?
H29A C29 H29B 109.5 . . ?
C20 C29 H29C 109.5 . . ?
H29A C29 H29C 109.5 . . ?
H29B C29 H29C 109.5 . . ?
N C31 C2 178.6(6) . . ?

loop_
_geom_bond_atom_site_label_1
_geom_bond_atom_site_label_2
_geom_bond_distance
_geom_bond_site_symmetry_2
_geom_bond_publ_flag
C1 C2 1.336(7) . ?
C1 C10 1.520(6) . ?
C1 H1A 0.9300 . ?
O1 C3 1.252(7) . ?
O2 C12 1.201(5) . ?
O3 C28 1.378(5) . ?
O3 C13 1.485(4) . ?
O4 C28 1.202(5) . ?
N C31 1.158(7) . ?
C2 C31 1.427(7) . ?
C2 C3 1.475(8) . ?
C3 C4 1.503(8) . ?
C4 C24 1.514(7) . ?
C4 C23 1.523(8) . ?
C4 C5 1.543(6) . ?
C5 C6 1.508(6) . ?
C5 C10 1.547(7) . ?
C5 H5A 0.9800 . ?
C6 C7 1.520(6) . ?
C6 H6A 0.9700 . ?
C6 H6B 0.9700 . ?
C7 C8 1.525(6) . ?
C7 H7A 0.9700 . ?
C7 H7B 0.9700 . ?
C8 C9 1.534(6) . ?
C8 C26 1.567(6) . ?
C8 C14 1.585(6) . ?
C9 C11 1.346(7) . ?
C9 C10 1.541(6) . ?
C10 C25 1.562(6) . ?
C11 C12 1.475(7) . ?
C11 H11A 0.9300 . ?
C12 C13 1.534(6) . ?
C13 C18 1.524(6) . ?
C13 C14 1.529(6) . ?
C14 C15 1.540(6) . ?
C14 C27 1.562(5) . ?
C15 C16 1.540(6) . ?
C15 H15A 0.9700 . ?
C15 H15B 0.9700 . ?
C16 C17 1.520(6) . ?
C16 H16A 0.9700 . ?
C16 H16B 0.9700 . ?
C17 C22 1.506(6) . ?
C17 C28 1.517(6) . ?
C17 C18 1.534(6) . ?
C18 C19 1.539(6) . ?
C18 H18A 0.9800 . ?
C19 C20 1.539(7) . ?
C19 H19A 0.9700 . ?
C19 H19B 0.9700 . ?
C20 C30 1.520(7) . ?
C20 C29 1.537(7) . ?
C20 C21 1.559(7) . ?
C21 C22 1.547(7) . ?
C21 H21A 0.9700 . ?
C21 H21B 0.9700 . ?
C22 H22A 0.9700 . ?
C22 H22B 0.9700 . ?
C23 H23A 0.9600 . ?
C23 H23B 0.9600 . ?
C23 H23C 0.9600 . ?
C24 H24A 0.9600 . ?
C24 H24B 0.9600 . ?
C24 H24C 0.9600 . ?
C25 H25A 0.9600 . ?
C25 H25B 0.9600 . ?
C25 H25C 0.9600 . ?
C26 H26A 0.9600 . ?
C26 H26B 0.9600 . ?
C26 H26C 0.9600 . ?
C27 H27A 0.9600 . ?
C27 H27B 0.9600 . ?
C27 H27C 0.9600 . ?
C30 H30A 0.9600 . ?
C30 H30B 0.9600 . ?
C30 H30C 0.9600 . ?
C29 H29A 0.9600 . ?
C29 H29B 0.9600 . ?
C29 H29C 0.9600 . ?

loop_
_geom_torsion_atom_site_label_1
_geom_torsion_atom_site_label_2
_geom_torsion_atom_site_label_3
_geom_torsion_atom_site_label_4
_geom_torsion
_geom_torsion_site_symmetry_1
_geom_torsion_site_symmetry_2
_geom_torsion_site_symmetry_3
_geom_torsion_site_symmetry_4
_geom_torsion_publ_flag
C10 C1 C2 C31 -179.2(4) . . . . ?
C10 C1 C2 C3 -3.4(8) . . . . ?
C1 C2 C3 O1 -158.4(6) . . . . ?
C31 C2 C3 O1 17.5(9) . . . . ?
C1 C2 C3 C4 18.0(8) . . . . ?
C31 C2 C3 C4 -166.0(5) . . . . ?
O1 C3 C4 C24 54.6(8) . . . . ?
C2 C3 C4 C24 -121.8(6) . . . . ?
O1 C3 C4 C23 -60.2(8) . . . . ?
C2 C3 C4 C23 123.4(6) . . . . ?
O1 C3 C4 C5 -178.9(6) . . . . ?
C2 C3 C4 C5 4.7(7) . . . . ?
C3 C4 C5 C6 -171.1(4) . . . . ?
C24 C4 C5 C6 -48.9(7) . . . . ?
C23 C4 C5 C6 72.4(6) . . . . ?
C3 C4 C5 C10 -40.7(6) . . . . ?
C24 C4 C5 C10 81.5(6) . . . . ?
C23 C4 C5 C10 -157.1(4) . . . . ?
C4 C5 C6 C7 -159.5(4) . . . . ?
C10 C5 C6 C7 67.2(5) . . . . ?
C5 C6 C7 C8 -55.8(6) . . . . ?
C6 C7 C8 C9 33.1(5) . . . . ?
C6 C7 C8 C26 -82.9(5) . . . . ?
C6 C7 C8 C14 153.9(4) . . . . ?
C7 C8 C9 C11 164.0(4) . . . . ?
C26 C8 C9 C11 -80.5(5) . . . . ?
C14 C8 C9 C11 41.3(5) . . . . ?
C7 C8 C9 C10 -23.3(5) . . . . ?
C26 C8 C9 C10 92.1(4) . . . . ?
C14 C8 C9 C10 -146.0(4) . . . . ?
C2 C1 C10 C9 -150.3(4) . . . . ?
C2 C1 C10 C5 -30.5(6) . . . . ?
C2 C1 C10 C25 93.7(5) . . . . ?
C11 C9 C10 C1 -35.5(6) . . . . ?
C8 C9 C10 C1 152.1(4) . . . . ?
C11 C9 C10 C5 -154.0(4) . . . . ?
C8 C9 C10 C5 33.6(5) . . . . ?
C11 C9 C10 C25 79.2(5) . . . . ?
C8 C9 C10 C25 -93.1(5) . . . . ?
C6 C5 C10 C1 -174.4(4) . . . . ?
C4 C5 C10 C1 52.9(5) . . . . ?
C6 C5 C10 C9 -54.4(5) . . . . ?
C4 C5 C10 C9 173.0(4) . . . . ?
C6 C5 C10 C25 67.7(5) . . . . ?
C4 C5 C10 C25 -65.0(5) . . . . ?
C8 C9 C11 C12 -3.4(7) . . . . ?
C10 C9 C11 C12 -176.0(4) . . . . ?
C9 C11 C12 O2 164.3(5) . . . . ?
C9 C11 C12 C13 -17.0(7) . . . . ?
C28 O3 C13 C18 30.8(4) . . . . ?
C28 O3 C13 C14 -92.2(4) . . . . ?
C28 O3 C13 C12 147.7(4) . . . . ?
O2 C12 C13 O3 -69.3(6) . . . . ?
C11 C12 C13 O3 112.1(4) . . . . ?
O2 C12 C13 C18 37.3(6) . . . . ?
C11 C12 C13 C18 -141.4(4) . . . . ?
O2 C12 C13 C14 173.3(4) . . . . ?
C11 C12 C13 C14 -5.4(5) . . . . ?
O3 C13 C14 C15 52.5(4) . . . . ?
C18 C13 C14 C15 -58.8(4) . . . . ?
C12 C13 C14 C15 167.1(3) . . . . ?
O3 C13 C14 C27 170.4(3) . . . . ?
C18 C13 C14 C27 59.2(4) . . . . ?
C12 C13 C14 C27 -75.0(4) . . . . ?
O3 C13 C14 C8 -70.8(4) . . . . ?
C18 C13 C14 C8 178.0(3) . . . . ?
C12 C13 C14 C8 43.8(4) . . . . ?
C7 C8 C14 C13 173.1(3) . . . . ?
C9 C8 C14 C13 -61.7(4) . . . . ?
C26 C8 C14 C13 55.2(4) . . . . ?
C7 C8 C14 C15 52.2(4) . . . . ?
C9 C8 C14 C15 177.5(4) . . . . ?
C26 C8 C14 C15 -65.7(5) . . . . ?
C7 C8 C14 C27 -67.5(4) . . . . ?
C9 C8 C14 C27 57.7(4) . . . . ?
C26 C8 C14 C27 174.6(4) . . . . ?
C13 C14 C15 C16 41.9(5) . . . . ?
C27 C14 C15 C16 -76.0(5) . . . . ?
C8 C14 C15 C16 164.9(4) . . . . ?
C14 C15 C16 C17 -46.3(5) . . . . ?
C15 C16 C17 C22 -173.7(4) . . . . ?
C15 C16 C17 C28 -45.5(5) . . . . ?
C15 C16 C17 C18 60.1(5) . . . . ?
O3 C13 C18 C17 -47.7(4) . . . . ?
C14 C13 C18 C17 68.9(4) . . . . ?
C12 C13 C18 C17 -157.3(3) . . . . ?
O3 C13 C18 C19 -176.3(4) . . . . ?
C14 C13 C18 C19 -59.7(5) . . . . ?
C12 C13 C18 C19 74.1(5) . . . . ?
C22 C17 C18 C13 166.8(3) . . . . ?
C28 C17 C18 C13 46.7(4) . . . . ?
C16 C17 C18 C13 -64.9(4) . . . . ?
C22 C17 C18 C19 -56.2(5) . . . . ?
C28 C17 C18 C19 -176.4(4) . . . . ?
C16 C17 C18 C19 72.1(5) . . . . ?
C13 C18 C19 C20 -179.9(4) . . . . ?
C17 C18 C19 C20 57.1(5) . . . . ?
C18 C19 C20 C30 -172.2(4) . . . . ?
C18 C19 C20 C29 69.1(5) . . . . ?
C18 C19 C20 C21 -54.8(5) . . . . ?
C30 C20 C21 C22 173.1(4) . . . . ?
C29 C20 C21 C22 -68.1(6) . . . . ?
C19 C20 C21 C22 55.8(5) . . . . ?
C28 C17 C22 C21 163.4(4) . . . . ?
C16 C17 C22 C21 -72.2(5) . . . . ?
C18 C17 C22 C21 53.5(5) . . . . ?
C20 C21 C22 C17 -55.5(6) . . . . ?
C13 O3 C28 O4 176.3(5) . . . . ?
C13 O3 C28 C17 -0.8(5) . . . . ?
C22 C17 C28 O4 36.4(8) . . . . ?
C16 C17 C28 O4 -92.1(7) . . . . ?
C18 C17 C28 O4 154.1(6) . . . . ?
C22 C17 C28 O3 -146.8(4) . . . . ?
C16 C17 C28 O3 84.7(5) . . . . ?
C18 C17 C28 O3 -29.2(5) . . . . ?
C1 C2 C31 N -49(28) . . . . ?
C3 C2 C31 N 135(28) . . . . ?

loop_
_cod_related_entry_id
_cod_related_entry_database
_cod_related_entry_code
1 ChemSpider 30653324
